data_7133958
loop_
_publ_author_name
'Andre, Christian M.'
'Szymczak, Nathaniel K.'

_publ_section_title
;
 Synthesis of heteroleptic bis-phosphine bis-NHC iron (0) complexes: a
 strategy to enhance small molecule activation.
;
_journal_issue 95
_journal_name_full 'Chemical communications (Cambridge, England)'
_journal_page_first 14037
_journal_page_last 14040
_journal_paper_doi 10.1039/d4cc05463f
_journal_volume 60
_journal_year 2024
_chemical_formula_moiety 'C26 H48 Fe N4 O P2'
_chemical_formula_sum 'C26 H48 Fe N4 O P2'
_chemical_formula_weight 550.47
_space_group_crystal_system triclinic
_space_group_IT_number 2
_space_group_name_Hall '-P 1'
_space_group_name_H-M_alt 'P -1'
_atom_sites_solution_hydrogens geom
_audit_creation_date 2024-10-15
_audit_creation_method
;
Olex2 1.5
(compiled 2024.02.16 svn.r378c4104 for OlexSys, GUI svn.r6928)
;
_audit_update_record
;
2024-10-14 deposited with the CCDC.	2024-10-30 downloaded from the CCDC.
;
_cell_angle_alpha 67.588(2)
_cell_angle_beta 86.730(2)
_cell_angle_gamma 87.945(2)
_cell_formula_units_Z 4
_cell_length_a 8.7819(3)
_cell_length_b 18.2197(4)
_cell_length_c 19.7713(4)
_cell_measurement_reflns_used 24984
_cell_measurement_temperature 293(2)
_cell_measurement_theta_max 69.2750
_cell_measurement_theta_min 2.3940
_cell_volume 2919.43(14)
_computing_cell_refinement 'CrysAlisPro 1.171.43.130a (Rigaku OD, 2024)'
_computing_data_collection 'DTREK_VERSION=d*TREK version 9.9.9.4 W9RSSI -- Aug 22 2012'
_computing_data_reduction 'CrysAlisPro 1.171.43.130a (Rigaku OD, 2024)'
_computing_molecular_graphics 'Olex2 1.5 (Dolomanov et al., 2009)'
_computing_publication_material 'Olex2 1.5 (Dolomanov et al., 2009)'
_computing_structure_refinement 'SHELXL 2018/3 (Sheldrick, 2015)'
_diffrn_ambient_temperature 293(2)
_diffrn_detector 'CCD plate'
_diffrn_measured_fraction_theta_full 0.977
_diffrn_measured_fraction_theta_max 0.960
_diffrn_measurement_details
;
List of Runs (angles in degrees, time in seconds):

  # Type    Start    End  Width  t~exp~   \w     \q     \k     \f   Frames
#--------------------------------------------------------------------------
  1  \w   -110.00  70.00   1.00    1.00    --  -20.00   0.00-180.00  180
  2  \w    -45.00   0.00   1.00    1.00    --  -20.00  72.00   0.00   45
  3  \w    -45.00   0.00   1.00    1.00    --  -20.00  72.00   0.00   45
  4  \w    -25.00  43.00   1.00    1.00    --  -20.00  36.00 120.00   68
  5  \w    -45.00   0.00   1.00    1.00    --  -20.00  72.00-180.00   45
  6  \w   -173.00-128.00   1.00    3.00    --  -92.00 -36.00 120.00   45
  7  \w   -133.00 -88.00   1.00    3.00    --  -92.00 -36.00 -60.00   45
  8  \w   -104.00 -59.00   1.00    3.00    --  -92.00  36.00  60.00   45
  9  \w   -122.00 -77.00   1.00    3.00    --  -92.00 -72.00  60.00   45
 10  \w   -174.00 -78.00   1.00    3.00    --  -92.00 -72.00-120.00   96
 11  \w    -93.00 -35.00   1.00    3.00    --  -92.00  36.00-120.00   58
 12  \w   -176.00 -77.00   1.00    3.00    --  -92.00 -72.00 -60.00   99
 13  \w   -147.00 -75.00   1.00    3.00    --  -92.00 -72.00-180.00   72
 14  \w   -176.00 -77.00   1.00    3.00    --  -92.00 -72.00 120.00   99
 15  \w   -177.00-116.00   1.00    3.00    --  -92.00 -36.00  60.00   61
 16  \w    -87.00  -9.00   1.00    3.00    --  -92.00  36.00 -60.00   78
 17  \w   -102.00 -14.00   1.00    3.00    --  -92.00  36.00   0.00   88
 18  \w   -102.00 -21.00   1.00    3.00    --  -92.00  72.00 120.00   81
 19  \w   -175.00-104.00   1.00    3.00    --  -92.00 -36.00   0.00   71
 20  \w   -104.00 -52.00   1.00    3.00    --  -92.00  72.00  60.00   52
 21  \w   -109.00 -14.00   1.00    3.00    --  -92.00  72.00-120.00   95
 22  \w   -105.00 -24.00   1.00    3.00    --  -92.00  36.00-120.00   81
 23  \w   -105.00  -2.00   1.00    3.00    --  -92.00  36.00-180.00  103
 24  \w   -106.00  -2.00   1.00    3.00    --  -92.00  72.00 -60.00  104
 25  \w   -106.00  -2.00   1.00    3.00    --  -92.00  72.00 -60.00  104
 26  \w   -107.00 -29.00   1.00    3.00    --  -92.00  72.00   0.00   78
 27  \w   -117.00 -72.00   1.00    3.00    --  -92.00  72.00 180.00   45
;
_diffrn_measurement_device 'abstract diffractometer'
_diffrn_measurement_device_type 'dtrek-CrysAlisPro-abstract goniometer imported rigaku-d*trek images'
_diffrn_measurement_method '\w scans'
_diffrn_orient_matrix_type 'CrysAlisPro convention (1999,Acta A55,543-557)'
_diffrn_orient_matrix_UB_11 -0.1583268000
_diffrn_orient_matrix_UB_12 0.0408279000
_diffrn_orient_matrix_UB_13 -0.0129433000
_diffrn_orient_matrix_UB_21 0.0315884000
_diffrn_orient_matrix_UB_22 0.0273566000
_diffrn_orient_matrix_UB_23 -0.0833641000
_diffrn_orient_matrix_UB_31 -0.0693996000
_diffrn_orient_matrix_UB_32 -0.0771503000
_diffrn_orient_matrix_UB_33 0.0016146000
_diffrn_radiation_monochromator graphite
_diffrn_radiation_probe x-ray
_diffrn_radiation_type 'Cu K\a'
_diffrn_radiation_wavelength 1.54184
_diffrn_reflns_av_unetI/netI 0.0324
_diffrn_reflns_Laue_measured_fraction_full 0.977
_diffrn_reflns_Laue_measured_fraction_max 0.960
_diffrn_reflns_limit_h_max 10
_diffrn_reflns_limit_h_min -10
_diffrn_reflns_limit_k_max 21
_diffrn_reflns_limit_k_min -21
_diffrn_reflns_limit_l_max 23
_diffrn_reflns_limit_l_min -23
_diffrn_reflns_number 19454
_diffrn_reflns_point_group_measured_fraction_full 0.977
_diffrn_reflns_point_group_measured_fraction_max 0.960
_diffrn_reflns_theta_full 67.684
_diffrn_reflns_theta_max 69.580
_diffrn_reflns_theta_min 2.420
_diffrn_source 'fine-focus sealed X-ray tube'
_diffrn_source_type 'Enhance (Cu) X-ray Source'
_exptl_absorpt_coefficient_mu 5.361
_exptl_absorpt_correction_T_max 1.00000
_exptl_absorpt_correction_T_min 0.70831
_exptl_absorpt_correction_type multi-scan
_exptl_absorpt_process_details
;
CrysAlisPro 1.171.43.130a (Rigaku Oxford Diffraction, 2024)
Empirical absorption correction using spherical harmonics,
implemented in SCALE3 ABSPACK scaling algorithm.
;
_exptl_crystal_colour red
_exptl_crystal_colour_primary red
_exptl_crystal_density_diffrn 1.252
_exptl_crystal_description plate
_exptl_crystal_F_000 1184
_exptl_crystal_size_max 0.192
_exptl_crystal_size_mid 0.115
_exptl_crystal_size_min 0.068
_refine_diff_density_max 0.892
_refine_diff_density_min -0.565
_refine_diff_density_rms 0.116
_refine_ls_extinction_coef 0.0020(2)
_refine_ls_extinction_expression Fc^*^=kFc[1+0.001xFc^2^\l^3^/sin(2\q)]^-1/4^
_refine_ls_extinction_method 'SHELXL-2018/3 (Sheldrick 2018)'
_refine_ls_goodness_of_fit_ref 1.002
_refine_ls_hydrogen_treatment constr
_refine_ls_matrix_type full
_refine_ls_number_parameters 627
_refine_ls_number_reflns 19454
_refine_ls_number_restraints 0
_refine_ls_restrained_S_all 1.002
_refine_ls_R_factor_all 0.0645
_refine_ls_R_factor_gt 0.0536
_refine_ls_shift/su_max 0.001
_refine_ls_shift/su_mean 0.000
_refine_ls_structure_factor_coef Fsqd
_refine_ls_weighting_details 'w=1/[\s^2^(Fo^2^)+(0.1152P)^2^] where P=(Fo^2^+2Fc^2^)/3'
_refine_ls_weighting_scheme calc
_refine_ls_wR_factor_gt 0.1510
_refine_ls_wR_factor_ref 0.1599
_reflns_Friedel_coverage 0.000
_reflns_number_gt 14723
_reflns_number_total 19454
_reflns_threshold_expression 'I > 2\s(I)'
_twin_special_details
;
Component 2 rotated by 179.9690\% 
around [1.00 -0.00 -0.00] (reciprocal) or [1.00 -0.01 -0.02] (direct)
;
_cod_data_source_file d4cc05463f2.cif
_cod_data_source_block ca1368_twin1_hklf4
_cod_depositor_comments 'Adding full bibliography for 7133957--7133959.cif.'
_cod_database_code 7133958
_shelx_shelxl_version_number 2018/3
_chemical_oxdiff_formula C28H51F12FeN5OP4
_shelx_space_group_comment
;
The symmetry employed for this shelxl refinement is uniquely defined
by the following loop, which should always be used as a source of
symmetry information in preference to the above space-group names.
They are only intended as comments.
;
_olex2_refinement_description
;
1. Twinned data refinement
 Scales: 0.8490(5)
 0.1510(5)
2. Fixed Uiso
 At 1.2 times of:
  All C(H) groups, All C(H,H) groups
 At 1.5 times of:
  All C(H,H,H) groups
3.a Secondary CH2 refined with riding coordinates:
 C00K(H00N,H00O), C00M(H00A,H00B), C00N(H00P,H00Q), C00O(H00C,H00D), C00P(H00E,
 H00F), C00U(H00W,H00X), C00W(H00Z,H), C00X(H00G,H00H), C00Y(H00I,H00J),
 C00Z(H00K,H00L), C010(H01A,H01B), C011(H2,HA), C012(H01C,H01D), C014(H3,HB),
 C015(H4,HC), C017(H5,HD), C019(H01E,H01F), C01A(H01G,H01H), C01B(H6,HE),
 C01C(H7,HF), C01D(H8,HG), C01H(H9,HH), C01K(H11,HK), C01L(H01S,H01T),
 C01Q(H01X,H01Y), C01R(H01Z,HN)
3.b Aromatic/amide H refined with riding coordinates:
 C00I(H00M), C00Q(H00S), C00R(H00R), C00V(H00Y), C013(H013), C016(H016),
 C018(H018), C01E(H01I)
3.c Idealised Me refined as rotating group:
 C00T(H00T,H00U,H00V), C01F(H01J,H01K,H01L), C01G(H01M,H01N,H01O), C01I(H01P,
 H01Q,H01R), C01J(H10,HI,HJ), C01M(H01U,H01V,H01W), C01O(H12,HL,HM), C01S(H01,
 HO,HP), C01T(H1,HQ,HR), C01U(H13,HS,HT), C01V(H14,HU,HV), C01W(H15,HW,HX)
;
_olex2_submission_special_instructions 'No special instructions were received'
_oxdiff_exptl_absorpt_empirical_details
;
Empirical correction (ABSPACK) includes:
- Absorption correction using spherical harmonics
- Frame scaling
;
_oxdiff_exptl_absorpt_empirical_full_max 1.919
_oxdiff_exptl_absorpt_empirical_full_min 0.622
_oxdiff_twin_integration_method simultaneous
_oxdiff_twin_items 2

loop_
_space_group_symop_operation_xyz
'x, y, z'
'-x, -y, -z'

loop_
_atom_site_label
_atom_site_type_symbol
_atom_site_fract_x
_atom_site_fract_y
_atom_site_fract_z
_atom_site_U_iso_or_equiv
_atom_site_adp_type
_atom_site_occupancy
_atom_site_site_symmetry_order
_atom_site_calc_flag
_atom_site_refinement_flags_posn
_atom_site_refinement_flags_adp
_atom_site_refinement_flags_occupancy
_atom_site_disorder_assembly
_atom_site_disorder_group
Fe01 Fe 0.45562(6) 0.39908(3) 0.76821(3) 0.01547(15) Uani 1 1 d . . . . .
Fe02 Fe 0.05007(6) 0.88736(3) 0.77726(3) 0.01616(15) Uani 1 1 d . . . . .
P003 P 0.41908(10) 0.40891(5) 0.87391(4) 0.01841(19) Uani 1 1 d . . . . .
P004 P 0.03061(10) 0.76033(5) 0.84047(4) 0.0189(2) Uani 1 1 d . . . . .
P005 P 0.55752(9) 0.28336(5) 0.82972(4) 0.0179(2) Uani 1 1 d . . . . .
P006 P -0.01124(10) 0.90037(5) 0.88101(5) 0.0206(2) Uani 1 1 d . . . . .
O007 O 0.7462(3) 0.46286(15) 0.69116(13) 0.0253(5) Uani 1 1 d . . . . .
O008 O -0.2321(3) 0.95272(16) 0.70320(13) 0.0273(6) Uani 1 1 d . . . . .
N009 N 0.1905(3) 1.05100(17) 0.73728(15) 0.0199(6) Uani 1 1 d . . . . .
N00A N 0.3540(3) 0.96154(17) 0.73778(15) 0.0195(6) Uani 1 1 d . . . . .
N00B N 0.3236(3) 0.85654(16) 0.69885(15) 0.0181(6) Uani 1 1 d . . . . .
N00C N 0.3213(3) 0.56715(17) 0.71603(15) 0.0204(6) Uani 1 1 d . . . . .
N00D N 0.1812(3) 0.36016(17) 0.70903(15) 0.0220(6) Uani 1 1 d . . . . .
N00E N 0.1571(3) 0.47781(17) 0.73061(15) 0.0207(6) Uani 1 1 d . . . . .
N00F N 0.3788(3) 0.32139(18) 0.66260(15) 0.0227(6) Uani 1 1 d . . . . .
N00G N 0.1277(3) 0.83070(17) 0.65235(14) 0.0184(6) Uani 1 1 d . . . . .
C00H C 0.2016(4) 0.9703(2) 0.75257(17) 0.0188(7) Uani 1 1 d . . . . .
C00I C 0.3304(4) 1.0879(2) 0.71305(19) 0.0243(8) Uani 1 1 d . . . . .
H00M H 0.349105 1.141700 0.699366 0.029 Uiso 1 1 calc R U . . .
C00J C 0.3106(4) 0.4865(2) 0.73548(17) 0.0180(7) Uani 1 1 d . . . . .
C00K C -0.1006(4) 0.6986(2) 0.81416(19) 0.0237(8) Uani 1 1 d . . . . .
H00N H -0.060759 0.695310 0.768599 0.028 Uiso 1 1 calc R U . . .
H00O H -0.099404 0.645223 0.851343 0.028 Uiso 1 1 calc R U . . .
C00L C 0.3378(4) 0.3560(2) 0.71267(17) 0.0201(7) Uani 1 1 d . . . . .
C00M C 0.4347(4) 0.3114(2) 0.95050(18) 0.0226(7) Uani 1 1 d . . . . .
H00A H 0.460875 0.318765 0.994473 0.027 Uiso 1 1 calc R U . . .
H00B H 0.337756 0.284510 0.960180 0.027 Uiso 1 1 calc R U . . .
C00N C -0.0267(4) 0.8284(2) 0.63053(18) 0.0209(7) Uani 1 1 d . . . . .
H00P H -0.097811 0.825722 0.670780 0.025 Uiso 1 1 calc R U . . .
H00Q H -0.037904 0.780598 0.620849 0.025 Uiso 1 1 calc R U . . .
C00O C 0.0935(4) 0.4002(2) 0.74912(19) 0.0227(7) Uani 1 1 d . . . . .
H00C H 0.097875 0.369917 0.801357 0.027 Uiso 1 1 calc R U . . .
H00D H -0.012348 0.405260 0.736215 0.027 Uiso 1 1 calc R U . . .
C00P C 0.5576(4) 0.2616(2) 0.92994(17) 0.0220(7) Uani 1 1 d . . . . .
H00E H 0.538599 0.205709 0.957390 0.026 Uiso 1 1 calc R U . . .
H00F H 0.656516 0.273672 0.942245 0.026 Uiso 1 1 calc R U . . .
C00Q C 0.4333(4) 1.0317(2) 0.71307(19) 0.0235(7) Uani 1 1 d . . . . .
H00S H 0.536480 1.038618 0.699313 0.028 Uiso 1 1 calc R U . . .
C00R C 0.0772(4) 0.5491(2) 0.7088(2) 0.0264(8) Uani 1 1 d . . . . .
H00R H -0.026907 0.556790 0.701726 0.032 Uiso 1 1 calc R U . . .
C00S C 0.6243(4) 0.4404(2) 0.72098(17) 0.0206(7) Uani 1 1 d . . . . .
C00T C -0.2654(4) 0.7278(2) 0.8045(2) 0.0277(8) Uani 1 1 d . . . . .
H00T H -0.268381 0.781820 0.770092 0.042 Uiso 1 1 calc R U . . .
H00U H -0.310854 0.724811 0.850742 0.042 Uiso 1 1 calc R U . . .
H00V H -0.321055 0.695166 0.786414 0.042 Uiso 1 1 calc R U . . .
C00U C 0.0469(4) 1.0951(2) 0.73025(18) 0.0221(7) Uani 1 1 d . . . . .
H00W H 0.061152 1.142023 0.740938 0.026 Uiso 1 1 calc R U . . .
H00X H -0.028502 1.062351 0.765646 0.026 Uiso 1 1 calc R U . . .
C00V C 0.3795(4) 0.8319(2) 0.64404(18) 0.0214(7) Uani 1 1 d . . . . .
H00Y H 0.481279 0.827621 0.630076 0.026 Uiso 1 1 calc R U . . .
C00W C -0.0026(4) 0.8037(2) 0.96029(18) 0.0250(8) Uani 1 1 d . . . . .
H00Z H 0.099018 0.794819 0.978926 0.030 Uiso 1 1 calc R U . . .
H H -0.074110 0.804579 0.999227 0.030 Uiso 1 1 calc R U . . .
C00X C 0.4647(4) 0.6083(2) 0.70856(18) 0.0200(7) Uani 1 1 d . . . . .
H00G H 0.534354 0.573570 0.743589 0.024 Uiso 1 1 calc R U . . .
H00H H 0.445429 0.654919 0.720319 0.024 Uiso 1 1 calc R U . . .
C00Y C 0.5510(4) 0.4708(2) 0.90028(19) 0.0256(8) Uani 1 1 d . . . . .
H00I H 0.520478 0.526107 0.876786 0.031 Uiso 1 1 calc R U . . .
H00J H 0.539108 0.456702 0.952789 0.031 Uiso 1 1 calc R U . . .
C00Z C 0.7000(4) 0.6648(2) 0.63018(19) 0.0252(8) Uani 1 1 d . . . . .
H00K H 0.692187 0.713950 0.638492 0.030 Uiso 1 1 calc R U . . .
H00L H 0.756502 0.626616 0.669486 0.030 Uiso 1 1 calc R U . . .
C010 C 0.5396(4) 0.6335(2) 0.63242(18) 0.0216(7) Uani 1 1 d . . . . .
H01A H 0.477741 0.674596 0.598147 0.026 Uiso 1 1 calc R U . . .
H01B H 0.545638 0.588500 0.617476 0.026 Uiso 1 1 calc R U . . .
C011 C 0.1979(4) 0.6912(2) 0.85211(19) 0.0239(8) Uani 1 1 d . . . . .
H2 H 0.160782 0.637464 0.867993 0.029 Uiso 1 1 calc R U . . .
HA H 0.251151 0.703584 0.804829 0.029 Uiso 1 1 calc R U . . .
C012 C 0.2350(4) 0.4456(2) 0.90079(19) 0.0252(8) Uani 1 1 d . . . . .
H01C H 0.209838 0.495529 0.861814 0.030 Uiso 1 1 calc R U . . .
H01D H 0.157015 0.408147 0.903346 0.030 Uiso 1 1 calc R U . . .
C013 C 0.1276(4) 0.3319(2) 0.6592(2) 0.0273(8) Uani 1 1 d . . . . .
H013 H 0.026657 0.330111 0.648106 0.033 Uiso 1 1 calc R U . . .
C014 C -0.0112(4) 1.1197(2) 0.65356(18) 0.0226(7) Uani 1 1 d . . . . .
H3 H -0.009829 1.073785 0.640052 0.027 Uiso 1 1 calc R U . . .
HB H 0.056813 1.158738 0.619143 0.027 Uiso 1 1 calc R U . . .
C015 C -0.0423(4) 0.7365(2) 0.93630(18) 0.0239(8) Uani 1 1 d . . . . .
H4 H -0.152033 0.730254 0.939665 0.029 Uiso 1 1 calc R U . . .
HC H 0.003298 0.687060 0.968247 0.029 Uiso 1 1 calc R U . . .
C016 C 0.2564(4) 0.8153(2) 0.61491(18) 0.0214(7) Uani 1 1 d . . . . .
H016 H 0.257151 0.797071 0.576919 0.026 Uiso 1 1 calc R U . . .
C017 C -0.0679(4) 0.9002(2) 0.56280(18) 0.0227(7) Uani 1 1 d . . . . .
H5 H -0.049599 0.948366 0.570843 0.027 Uiso 1 1 calc R U . . .
HD H -0.002771 0.900608 0.521338 0.027 Uiso 1 1 calc R U . . .
C018 C 0.2516(5) 0.3076(2) 0.6304(2) 0.0282(8) Uani 1 1 d . . . . .
H018 H 0.252637 0.285513 0.595020 0.034 Uiso 1 1 calc R U . . .
C019 C 0.4776(4) 0.1908(2) 0.82976(19) 0.0243(8) Uani 1 1 d . . . . .
H01E H 0.487565 0.191490 0.780406 0.029 Uiso 1 1 calc R U . . .
H01F H 0.537339 0.146037 0.860790 0.029 Uiso 1 1 calc R U . . .
C01A C 0.5341(4) 0.3188(2) 0.63386(19) 0.0252(8) Uani 1 1 d . . . . .
H01G H 0.548184 0.271264 0.623085 0.030 Uiso 1 1 calc R U . . .
H01H H 0.604352 0.315473 0.671070 0.030 Uiso 1 1 calc R U . . .
C01B C 0.0928(4) 0.9620(2) 0.91822(19) 0.0257(8) Uani 1 1 d . . . . .
H6 H 0.072767 1.017430 0.888532 0.031 Uiso 1 1 calc R U . . .
HE H 0.051075 0.952312 0.967322 0.031 Uiso 1 1 calc R U . . .
C01C C 0.4128(4) 0.8845(2) 0.74386(18) 0.0199(7) Uani 1 1 d . . . . .
H7 H 0.405037 0.847734 0.794525 0.024 Uiso 1 1 calc R U . . .
HF H 0.519365 0.888218 0.727201 0.024 Uiso 1 1 calc R U . . .
C01D C -0.2334(4) 0.8990(2) 0.5453(2) 0.0279(8) Uani 1 1 d . . . . .
H8 H -0.252401 0.848824 0.541148 0.034 Uiso 1 1 calc R U . . .
HG H -0.297551 0.901661 0.585936 0.034 Uiso 1 1 calc R U . . .
C01E C 0.1808(4) 0.6051(2) 0.69983(19) 0.0255(8) Uani 1 1 d . . . . .
H01I H 0.161604 0.659341 0.685406 0.031 Uiso 1 1 calc R U . . .
C01F C 0.3105(4) 0.1784(2) 0.8564(2) 0.0298(8) Uani 1 1 d . . . . .
H01J H 0.250304 0.222471 0.826205 0.045 Uiso 1 1 calc R U . . .
H01K H 0.300176 0.174490 0.906255 0.045 Uiso 1 1 calc R U . . .
H01L H 0.275838 0.130293 0.853550 0.045 Uiso 1 1 calc R U . . .
C01G C 0.2244(5) 0.4589(2) 0.97336(19) 0.0285(8) Uani 1 1 d . . . . .
H01M H 0.281065 0.505078 0.967813 0.043 Uiso 1 1 calc R U . . .
H01N H 0.265982 0.413363 1.011439 0.043 Uiso 1 1 calc R U . . .
H01O H 0.119494 0.466483 0.986038 0.043 Uiso 1 1 calc R U . . .
C01H C -0.2049(5) 0.9383(3) 0.8951(2) 0.0319(9) Uani 1 1 d . . . . .
H9 H -0.211411 0.942729 0.942562 0.038 Uiso 1 1 calc R U . . .
HH H -0.217773 0.991219 0.858210 0.038 Uiso 1 1 calc R U . . .
C01I C 0.7186(4) 0.4625(3) 0.8804(2) 0.0316(9) Uani 1 1 d . . . . .
H01P H 0.731224 0.472479 0.829155 0.047 Uiso 1 1 calc R U . . .
H01Q H 0.754067 0.409670 0.908418 0.047 Uiso 1 1 calc R U . . .
H01R H 0.776491 0.500105 0.891210 0.047 Uiso 1 1 calc R U . . .
C01J C 0.2649(4) 0.9489(2) 0.9216(2) 0.0294(8) Uani 1 1 d . . . . .
H10 H 0.310874 0.969878 0.872976 0.044 Uiso 1 1 calc R U . . .
HI H 0.287350 0.893057 0.943855 0.044 Uiso 1 1 calc R U . . .
HJ H 0.304860 0.975454 0.950275 0.044 Uiso 1 1 calc R U . . .
C01K C -0.1724(4) 1.1546(2) 0.64784(19) 0.0254(8) Uani 1 1 d . . . . .
H11 H -0.171160 1.205546 0.652771 0.031 Uiso 1 1 calc R U . . .
HK H -0.237561 1.119561 0.687376 0.031 Uiso 1 1 calc R U . . .
C01L C 0.7635(4) 0.2662(2) 0.81246(19) 0.0244(8) Uani 1 1 d . . . . .
H01S H 0.778572 0.273701 0.761277 0.029 Uiso 1 1 calc R U . . .
H01T H 0.819725 0.307505 0.819392 0.029 Uiso 1 1 calc R U . . .
C01M C 0.8369(4) 0.1865(2) 0.8578(2) 0.0274(8) Uani 1 1 d . . . . .
H01U H 0.797295 0.145554 0.844725 0.041 Uiso 1 1 calc R U . . .
H01V H 0.814039 0.174716 0.908948 0.041 Uiso 1 1 calc R U . . .
H01W H 0.945399 0.189186 0.848384 0.041 Uiso 1 1 calc R U . . .
C01N C -0.1154(4) 0.9264(2) 0.73253(18) 0.0209(7) Uani 1 1 d . . . . .
C01O C 0.3112(4) 0.6941(2) 0.9065(2) 0.0294(8) Uani 1 1 d . . . . .
H12 H 0.335546 0.748300 0.896419 0.044 Uiso 1 1 calc R U . . .
HL H 0.402480 0.665320 0.902137 0.044 Uiso 1 1 calc R U . . .
HM H 0.266938 0.670372 0.955406 0.044 Uiso 1 1 calc R U . . .
C01P C 0.1673(4) 0.8568(2) 0.70595(17) 0.0186(7) Uani 1 1 d . . . . .
C01Q C 0.5725(5) 0.3910(2) 0.56482(19) 0.0280(8) Uani 1 1 d . . . . .
H01X H 0.508608 0.391580 0.526173 0.034 Uiso 1 1 calc R U . . .
H01Y H 0.549490 0.438748 0.574297 0.034 Uiso 1 1 calc R U . . .
C01R C 0.7382(5) 0.3918(2) 0.5390(2) 0.0349(9) Uani 1 1 d . . . . .
H01Z H 0.760454 0.344297 0.528907 0.042 Uiso 1 1 calc R U . . .
HN H 0.801785 0.390066 0.578094 0.042 Uiso 1 1 calc R U . . .
C01S C 0.7802(5) 0.4641(3) 0.4707(2) 0.0391(10) Uani 1 1 d . . . . .
H01 H 0.719609 0.465638 0.431272 0.059 Uiso 1 1 calc R U . . .
HO H 0.886311 0.460813 0.457284 0.059 Uiso 1 1 calc R U . . .
HP H 0.761301 0.511386 0.480506 0.059 Uiso 1 1 calc R U . . .
C01T C 0.7872(5) 0.6796(3) 0.5578(2) 0.0394(10) Uani 1 1 d . . . . .
H1 H 0.736367 0.720661 0.519176 0.059 Uiso 1 1 calc R U . . .
HQ H 0.791423 0.631676 0.548243 0.059 Uiso 1 1 calc R U . . .
HR H 0.888890 0.695770 0.560202 0.059 Uiso 1 1 calc R U . . .
C01U C -0.2795(5) 0.9659(2) 0.4757(2) 0.0341(9) Uani 1 1 d . . . . .
H13 H -0.216427 0.964044 0.435079 0.051 Uiso 1 1 calc R U . . .
HS H -0.267055 1.015856 0.480327 0.051 Uiso 1 1 calc R U . . .
HT H -0.384384 0.960097 0.467566 0.051 Uiso 1 1 calc R U . . .
C01V C -0.2369(5) 1.1654(3) 0.5742(2) 0.0353(9) Uani 1 1 d . . . . .
H14 H -0.174547 1.201695 0.535146 0.053 Uiso 1 1 calc R U . . .
HU H -0.339201 1.186345 0.572196 0.053 Uiso 1 1 calc R U . . .
HV H -0.237402 1.115094 0.569187 0.053 Uiso 1 1 calc R U . . .
C01W C -0.3349(5) 0.8876(3) 0.8917(2) 0.0349(9) Uani 1 1 d . . . . .
H15 H -0.325081 0.879064 0.846653 0.052 Uiso 1 1 calc R U . . .
HW H -0.430210 0.914277 0.894010 0.052 Uiso 1 1 calc R U . . .
HX H -0.331880 0.837455 0.932283 0.052 Uiso 1 1 calc R U . . .

loop_
_atom_site_aniso_label
_atom_site_aniso_U_11
_atom_site_aniso_U_22
_atom_site_aniso_U_33
_atom_site_aniso_U_23
_atom_site_aniso_U_13
_atom_site_aniso_U_12
Fe01 0.0157(3) 0.0155(3) 0.0159(3) -0.0067(2) -0.00071(19) -0.0020(2)
Fe02 0.0156(3) 0.0168(3) 0.0173(3) -0.0080(2) 0.00139(19) -0.0027(2)
P003 0.0205(4) 0.0190(4) 0.0172(4) -0.0085(3) 0.0000(3) -0.0019(3)
P004 0.0202(4) 0.0186(4) 0.0179(4) -0.0071(3) 0.0012(3) -0.0032(3)
P005 0.0181(4) 0.0188(4) 0.0178(4) -0.0079(3) -0.0005(3) -0.0015(3)
P006 0.0204(4) 0.0234(5) 0.0208(4) -0.0117(3) 0.0017(3) -0.0015(3)
O007 0.0192(12) 0.0276(14) 0.0275(13) -0.0085(10) 0.0018(10) -0.0057(10)
O008 0.0189(13) 0.0313(15) 0.0306(13) -0.0104(11) -0.0028(10) 0.0019(11)
N009 0.0191(14) 0.0178(15) 0.0244(14) -0.0096(12) -0.0008(11) -0.0023(12)
N00A 0.0191(14) 0.0170(15) 0.0245(14) -0.0101(11) 0.0008(11) -0.0044(11)
N00B 0.0183(14) 0.0162(14) 0.0222(14) -0.0101(11) 0.0002(11) -0.0019(11)
N00C 0.0194(14) 0.0197(15) 0.0229(14) -0.0092(12) 0.0008(11) -0.0024(12)
N00D 0.0226(15) 0.0208(16) 0.0236(15) -0.0088(12) -0.0059(11) -0.0024(12)
N00E 0.0174(14) 0.0191(15) 0.0246(14) -0.0073(12) 0.0003(11) 0.0000(11)
N00F 0.0290(16) 0.0245(16) 0.0192(14) -0.0131(12) -0.0052(11) -0.0003(13)
N00G 0.0215(14) 0.0172(15) 0.0182(13) -0.0088(11) 0.0013(11) -0.0041(11)
C00H 0.0181(16) 0.0216(18) 0.0185(16) -0.0093(13) -0.0019(12) -0.0003(13)
C00I 0.0238(18) 0.0214(19) 0.0284(18) -0.0094(15) -0.0025(14) -0.0076(15)
C00J 0.0201(17) 0.0164(17) 0.0172(15) -0.0058(13) 0.0004(12) -0.0045(13)
C00K 0.0268(19) 0.0220(19) 0.0228(17) -0.0091(14) 0.0012(14) -0.0053(15)
C00L 0.0228(17) 0.0171(17) 0.0186(16) -0.0049(13) -0.0003(13) 0.0000(14)
C00M 0.0252(18) 0.0237(19) 0.0187(16) -0.0080(14) 0.0019(13) -0.0034(15)
C00N 0.0216(17) 0.0201(18) 0.0228(17) -0.0101(14) 0.0013(13) -0.0054(14)
C00O 0.0175(16) 0.0221(19) 0.0277(18) -0.0080(14) -0.0007(13) -0.0056(14)
C00P 0.0214(17) 0.027(2) 0.0169(16) -0.0074(14) -0.0013(13) -0.0005(14)
C00Q 0.0181(17) 0.0249(19) 0.0285(18) -0.0107(15) 0.0004(13) -0.0072(14)
C00R 0.0191(17) 0.025(2) 0.0318(19) -0.0074(15) -0.0020(14) 0.0028(15)
C00S 0.0220(18) 0.0222(19) 0.0186(16) -0.0086(13) -0.0045(13) 0.0008(14)
C00T 0.0240(19) 0.032(2) 0.0300(19) -0.0145(16) 0.0007(14) -0.0093(16)
C00U 0.0227(18) 0.0201(19) 0.0271(18) -0.0132(14) -0.0010(14) 0.0009(14)
C00V 0.0202(17) 0.0198(18) 0.0232(17) -0.0077(14) 0.0066(13) -0.0023(14)
C00W 0.0292(19) 0.027(2) 0.0178(16) -0.0070(14) 0.0016(13) -0.0040(15)
C00X 0.0209(17) 0.0167(17) 0.0233(17) -0.0084(13) -0.0005(13) -0.0052(13)
C00Y 0.033(2) 0.0259(19) 0.0216(17) -0.0130(14) 0.0020(14) -0.0071(16)
C00Z 0.0273(19) 0.0231(19) 0.0265(18) -0.0108(15) 0.0017(14) -0.0071(15)
C010 0.0266(18) 0.0152(17) 0.0231(17) -0.0067(13) -0.0025(13) -0.0037(14)
C011 0.0266(19) 0.0206(19) 0.0245(17) -0.0088(14) 0.0013(14) -0.0006(15)
C012 0.0250(18) 0.026(2) 0.0273(18) -0.0137(15) -0.0003(14) 0.0009(15)
C013 0.029(2) 0.024(2) 0.0292(19) -0.0078(15) -0.0125(15) -0.0071(16)
C014 0.0257(18) 0.0179(18) 0.0253(17) -0.0093(14) -0.0010(14) 0.0004(14)
C015 0.0270(18) 0.0233(19) 0.0193(16) -0.0060(14) 0.0036(13) -0.0056(15)
C016 0.0251(18) 0.0203(18) 0.0201(16) -0.0099(14) 0.0045(13) 0.0001(14)
C017 0.0243(18) 0.0211(18) 0.0224(17) -0.0077(14) 0.0003(13) -0.0028(14)
C018 0.038(2) 0.024(2) 0.0265(18) -0.0121(15) -0.0095(15) -0.0057(16)
C019 0.0277(19) 0.0214(19) 0.0227(17) -0.0071(14) -0.0027(14) -0.0005(15)
C01A 0.030(2) 0.0235(19) 0.0237(17) -0.0118(15) -0.0001(14) 0.0053(15)
C01B 0.034(2) 0.0224(19) 0.0237(18) -0.0117(15) -0.0007(14) -0.0006(16)
C01C 0.0141(16) 0.0208(18) 0.0251(17) -0.0094(14) 0.0004(12) 0.0000(13)
C01D 0.0233(19) 0.025(2) 0.033(2) -0.0073(16) -0.0041(14) -0.0046(15)
C01E 0.0242(18) 0.0197(19) 0.0296(19) -0.0065(15) 0.0003(14) 0.0039(15)
C01F 0.0243(19) 0.025(2) 0.038(2) -0.0096(16) -0.0009(15) -0.0073(16)
C01G 0.033(2) 0.028(2) 0.0251(18) -0.0116(15) 0.0026(15) -0.0006(16)
C01H 0.031(2) 0.039(2) 0.0288(19) -0.0168(17) 0.0032(15) 0.0015(17)
C01I 0.032(2) 0.041(2) 0.0268(19) -0.0175(17) 0.0013(15) -0.0137(18)
C01J 0.032(2) 0.033(2) 0.0266(19) -0.0147(16) -0.0064(15) -0.0036(17)
C01K 0.0269(19) 0.026(2) 0.0275(18) -0.0149(15) -0.0050(14) 0.0046(15)
C01L 0.0232(18) 0.026(2) 0.0224(17) -0.0081(15) 0.0006(13) -0.0017(15)
C01M 0.0230(18) 0.031(2) 0.0282(18) -0.0113(16) -0.0009(14) 0.0051(15)
C01N 0.0239(18) 0.0211(18) 0.0193(16) -0.0101(13) 0.0051(13) -0.0041(14)
C01O 0.028(2) 0.028(2) 0.0281(19) -0.0050(16) -0.0040(15) -0.0013(16)
C01P 0.0179(16) 0.0157(17) 0.0214(16) -0.0060(13) 0.0004(12) -0.0026(13)
C01Q 0.037(2) 0.026(2) 0.0223(18) -0.0093(15) -0.0049(15) 0.0006(16)
C01R 0.038(2) 0.032(2) 0.031(2) -0.0090(17) 0.0034(16) 0.0066(18)
C01S 0.036(2) 0.040(3) 0.035(2) -0.0064(18) 0.0015(17) 0.0002(19)
C01T 0.041(2) 0.046(3) 0.039(2) -0.026(2) 0.0146(18) -0.020(2)
C01U 0.028(2) 0.031(2) 0.036(2) -0.0047(17) -0.0055(16) -0.0002(17)
C01V 0.038(2) 0.039(2) 0.037(2) -0.0239(19) -0.0123(17) 0.0105(19)
C01W 0.026(2) 0.040(2) 0.035(2) -0.0100(18) 0.0044(16) 0.0014(17)

loop_
_atom_type_symbol
_atom_type_description
_atom_type_scat_dispersion_real
_atom_type_scat_dispersion_imag
_atom_type_scat_source
C C 0.0181 0.0091 'International Tables Vol C Tables 4.2.6.8 and 6.1.1.4'
H H 0.0000 0.0000 'International Tables Vol C Tables 4.2.6.8 and 6.1.1.4'
Fe Fe -1.1336 3.1974 'International Tables Vol C Tables 4.2.6.8 and 6.1.1.4'
N N 0.0311 0.0180 'International Tables Vol C Tables 4.2.6.8 and 6.1.1.4'
O O 0.0492 0.0322 'International Tables Vol C Tables 4.2.6.8 and 6.1.1.4'
P P 0.2955 0.4335 'International Tables Vol C Tables 4.2.6.8 and 6.1.1.4'

loop_
_geom_angle_atom_site_label_1
_geom_angle_atom_site_label_2
_geom_angle_atom_site_label_3
_geom_angle
_geom_angle_site_symmetry_1
_geom_angle_site_symmetry_3
_geom_angle_publ_flag
P003 Fe01 P005 85.22(4) . . ?
C00J Fe01 P003 84.54(10) . . ?
C00J Fe01 P005 161.46(10) . . ?
C00L Fe01 P003 133.83(10) . . ?
C00L Fe01 P005 92.19(10) . . ?
C00L Fe01 C00J 83.87(14) . . ?
C00S Fe01 P003 114.48(11) . . ?
C00S Fe01 P005 94.97(11) . . ?
C00S Fe01 C00J 103.33(15) . . ?
C00S Fe01 C00L 111.67(15) . . ?
P004 Fe02 P006 85.25(4) . . ?
C00H Fe02 P004 139.00(10) . . ?
C00H Fe02 P006 90.92(10) . . ?
C01N Fe02 P004 111.20(12) . . ?
C01N Fe02 P006 98.44(11) . . ?
C01N Fe02 C00H 109.74(15) . . ?
C01N Fe02 C01P 102.41(15) . . ?
C01P Fe02 P004 85.47(10) . . ?
C01P Fe02 P006 159.07(11) . . ?
C01P Fe02 C00H 83.89(14) . . ?
C00M P003 Fe01 111.95(12) . . ?
C00M P003 C00Y 102.03(17) . . ?
C00M P003 C012 100.20(16) . . ?
C00Y P003 Fe01 119.16(12) . . ?
C012 P003 Fe01 121.43(12) . . ?
C012 P003 C00Y 98.81(17) . . ?
C00K P004 Fe02 121.14(12) . . ?
C00K P004 C011 95.13(16) . . ?
C011 P004 Fe02 121.70(12) . . ?
C015 P004 Fe02 113.21(12) . . ?
C015 P004 C00K 99.13(16) . . ?
C015 P004 C011 102.51(16) . . ?
C00P P005 Fe01 112.47(12) . . ?
C019 P005 Fe01 121.31(12) . . ?
C019 P005 C00P 101.27(16) . . ?
C019 P005 C01L 100.25(17) . . ?
C01L P005 Fe01 118.78(12) . . ?
C01L P005 C00P 99.24(15) . . ?
C00W P006 Fe02 111.85(12) . . ?
C01B P006 Fe02 124.62(12) . . ?
C01B P006 C00W 99.21(17) . . ?
C01B P006 C01H 96.02(18) . . ?
C01H P006 Fe02 119.16(13) . . ?
C01H P006 C00W 102.08(18) . . ?
C00H N009 C00I 111.7(3) . . ?
C00H N009 C00U 124.1(3) . . ?
C00I N009 C00U 122.8(3) . . ?
C00H N00A C00Q 113.8(3) . . ?
C00H N00A C01C 119.1(3) . . ?
C00Q N00A C01C 126.9(3) . . ?
C00V N00B C01C 126.6(3) . . ?
C01P N00B C00V 113.1(3) . . ?
C01P N00B C01C 120.3(3) . . ?
C00J N00C C00X 124.1(3) . . ?
C00J N00C C01E 111.7(3) . . ?
C01E N00C C00X 124.1(3) . . ?
C00L N00D C00O 118.9(3) . . ?
C00L N00D C013 113.7(3) . . ?
C013 N00D C00O 126.9(3) . . ?
C00J N00E C00O 120.8(3) . . ?
C00J N00E C00R 112.9(3) . . ?
C00R N00E C00O 126.3(3) . . ?
C00L N00F C018 111.4(3) . . ?
C00L N00F C01A 123.7(3) . . ?
C018 N00F C01A 123.2(3) . . ?
C016 N00G C00N 123.0(3) . . ?
C01P N00G C00N 125.2(3) . . ?
C01P N00G C016 111.4(3) . . ?
N009 C00H Fe02 132.9(2) . . ?
N00A C00H Fe02 125.4(3) . . ?
N00A C00H N009 101.4(3) . . ?
N009 C00I H00M 126.3 . . ?
C00Q C00I N009 107.5(3) . . ?
C00Q C00I H00M 126.3 . . ?
N00C C00J Fe01 133.6(2) . . ?
N00E C00J Fe01 124.2(2) . . ?
N00E C00J N00C 102.1(3) . . ?
P004 C00K H00N 108.3 . . ?
P004 C00K H00O 108.3 . . ?
H00N C00K H00O 107.4 . . ?
C00T C00K P004 115.9(3) . . ?
C00T C00K H00N 108.3 . . ?
C00T C00K H00O 108.3 . . ?
N00D C00L Fe01 125.7(3) . . ?
N00D C00L N00F 101.3(3) . . ?
N00F C00L Fe01 132.7(3) . . ?
P003 C00M H00A 109.9 . . ?
P003 C00M H00B 109.9 . . ?
H00A C00M H00B 108.3 . . ?
C00P C00M P003 108.9(2) . . ?
C00P C00M H00A 109.9 . . ?
C00P C00M H00B 109.9 . . ?
N00G C00N H00P 109.0 . . ?
N00G C00N H00Q 109.0 . . ?
N00G C00N C017 113.1(3) . . ?
H00P C00N H00Q 107.8 . . ?
C017 C00N H00P 109.0 . . ?
C017 C00N H00Q 109.0 . . ?
N00D C00O N00E 108.3(3) . . ?
N00D C00O H00C 110.0 . . ?
N00D C00O H00D 110.0 . . ?
N00E C00O H00C 110.0 . . ?
N00E C00O H00D 110.0 . . ?
H00C C00O H00D 108.4 . . ?
P005 C00P H00E 109.7 . . ?
P005 C00P H00F 109.7 . . ?
C00M C00P P005 109.8(2) . . ?
C00M C00P H00E 109.7 . . ?
C00M C00P H00F 109.7 . . ?
H00E C00P H00F 108.2 . . ?
N00A C00Q H00S 127.2 . . ?
C00I C00Q N00A 105.6(3) . . ?
C00I C00Q H00S 127.2 . . ?
N00E C00R H00R 127.1 . . ?
C01E C00R N00E 105.9(3) . . ?
C01E C00R H00R 127.1 . . ?
O007 C00S Fe01 174.7(3) . . ?
C00K C00T H00T 109.5 . . ?
C00K C00T H00U 109.5 . . ?
C00K C00T H00V 109.5 . . ?
H00T C00T H00U 109.5 . . ?
H00T C00T H00V 109.5 . . ?
H00U C00T H00V 109.5 . . ?
N009 C00U H00W 109.4 . . ?
N009 C00U H00X 109.4 . . ?
N009 C00U C014 111.3(3) . . ?
H00W C00U H00X 108.0 . . ?
C014 C00U H00W 109.4 . . ?
C014 C00U H00X 109.4 . . ?
N00B C00V H00Y 127.0 . . ?
C016 C00V N00B 106.1(3) . . ?
C016 C00V H00Y 127.0 . . ?
P006 C00W H00Z 109.7 . . ?
P006 C00W H 109.7 . . ?
H00Z C00W H 108.2 . . ?
C015 C00W P006 109.7(2) . . ?
C015 C00W H00Z 109.7 . . ?
C015 C00W H 109.7 . . ?
N00C C00X H00G 109.0 . . ?
N00C C00X H00H 109.0 . . ?
N00C C00X C010 113.0(3) . . ?
H00G C00X H00H 107.8 . . ?
C010 C00X H00G 109.0 . . ?
C010 C00X H00H 109.0 . . ?
P003 C00Y H00I 108.5 . . ?
P003 C00Y H00J 108.5 . . ?
H00I C00Y H00J 107.5 . . ?
C01I C00Y P003 115.1(3) . . ?
C01I C00Y H00I 108.5 . . ?
C01I C00Y H00J 108.5 . . ?
H00K C00Z H00L 107.8 . . ?
C010 C00Z H00K 109.1 . . ?
C010 C00Z H00L 109.1 . . ?
C01T C00Z H00K 109.1 . . ?
C01T C00Z H00L 109.1 . . ?
C01T C00Z C010 112.6(3) . . ?
C00X C010 C00Z 111.1(3) . . ?
C00X C010 H01A 109.4 . . ?
C00X C010 H01B 109.4 . . ?
C00Z C010 H01A 109.4 . . ?
C00Z C010 H01B 109.4 . . ?
H01A C010 H01B 108.0 . . ?
P004 C011 H2 108.6 . . ?
P004 C011 HA 108.6 . . ?
H2 C011 HA 107.5 . . ?
C01O C011 P004 114.8(3) . . ?
C01O C011 H2 108.6 . . ?
C01O C011 HA 108.6 . . ?
P003 C012 H01C 107.8 . . ?
P003 C012 H01D 107.8 . . ?
H01C C012 H01D 107.2 . . ?
C01G C012 P003 118.0(3) . . ?
C01G C012 H01C 107.8 . . ?
C01G C012 H01D 107.8 . . ?
N00D C013 H013 127.2 . . ?
C018 C013 N00D 105.5(3) . . ?
C018 C013 H013 127.2 . . ?
C00U C014 H3 109.1 . . ?
C00U C014 HB 109.1 . . ?
C00U C014 C01K 112.4(3) . . ?
H3 C014 HB 107.8 . . ?
C01K C014 H3 109.1 . . ?
C01K C014 HB 109.1 . . ?
P004 C015 H4 109.8 . . ?
P004 C015 HC 109.8 . . ?
C00W C015 P004 109.3(2) . . ?
C00W C015 H4 109.8 . . ?
C00W C015 HC 109.8 . . ?
H4 C015 HC 108.3 . . ?
N00G C016 H016 126.4 . . ?
C00V C016 N00G 107.2(3) . . ?
C00V C016 H016 126.4 . . ?
C00N C017 H5 109.3 . . ?
C00N C017 HD 109.3 . . ?
H5 C017 HD 108.0 . . ?
C01D C017 C00N 111.6(3) . . ?
C01D C017 H5 109.3 . . ?
C01D C017 HD 109.3 . . ?
N00F C018 H018 126.0 . . ?
C013 C018 N00F 108.0(3) . . ?
C013 C018 H018 126.0 . . ?
P005 C019 H01E 108.8 . . ?
P005 C019 H01F 108.8 . . ?
H01E C019 H01F 107.7 . . ?
C01F C019 P005 114.0(3) . . ?
C01F C019 H01E 108.8 . . ?
C01F C019 H01F 108.8 . . ?
N00F C01A H01G 109.0 . . ?
N00F C01A H01H 109.0 . . ?
N00F C01A C01Q 112.9(3) . . ?
H01G C01A H01H 107.8 . . ?
C01Q C01A H01G 109.0 . . ?
C01Q C01A H01H 109.0 . . ?
P006 C01B H6 108.2 . . ?
P006 C01B HE 108.2 . . ?
H6 C01B HE 107.4 . . ?
C01J C01B P006 116.2(3) . . ?
C01J C01B H6 108.2 . . ?
C01J C01B HE 108.2 . . ?
N00A C01C N00B 108.2(3) . . ?
N00A C01C H7 110.1 . . ?
N00A C01C HF 110.1 . . ?
N00B C01C H7 110.1 . . ?
N00B C01C HF 110.1 . . ?
H7 C01C HF 108.4 . . ?
C017 C01D H8 108.7 . . ?
C017 C01D HG 108.7 . . ?
H8 C01D HG 107.6 . . ?
C01U C01D C017 114.4(3) . . ?
C01U C01D H8 108.7 . . ?
C01U C01D HG 108.7 . . ?
N00C C01E H01I 126.3 . . ?
C00R C01E N00C 107.4(3) . . ?
C00R C01E H01I 126.3 . . ?
C019 C01F H01J 109.5 . . ?
C019 C01F H01K 109.5 . . ?
C019 C01F H01L 109.5 . . ?
H01J C01F H01K 109.5 . . ?
H01J C01F H01L 109.5 . . ?
H01K C01F H01L 109.5 . . ?
C012 C01G H01M 109.5 . . ?
C012 C01G H01N 109.5 . . ?
C012 C01G H01O 109.5 . . ?
H01M C01G H01N 109.5 . . ?
H01M C01G H01O 109.5 . . ?
H01N C01G H01O 109.5 . . ?
P006 C01H H9 108.5 . . ?
P006 C01H HH 108.5 . . ?
H9 C01H HH 107.5 . . ?
C01W C01H P006 114.9(3) . . ?
C01W C01H H9 108.5 . . ?
C01W C01H HH 108.5 . . ?
C00Y C01I H01P 109.5 . . ?
C00Y C01I H01Q 109.5 . . ?
C00Y C01I H01R 109.5 . . ?
H01P C01I H01Q 109.5 . . ?
H01P C01I H01R 109.5 . . ?
H01Q C01I H01R 109.5 . . ?
C01B C01J H10 109.5 . . ?
C01B C01J HI 109.5 . . ?
C01B C01J HJ 109.5 . . ?
H10 C01J HI 109.5 . . ?
H10 C01J HJ 109.5 . . ?
HI C01J HJ 109.5 . . ?
C014 C01K H11 109.5 . . ?
C014 C01K HK 109.5 . . ?
C014 C01K C01V 110.8(3) . . ?
H11 C01K HK 108.1 . . ?
C01V C01K H11 109.5 . . ?
C01V C01K HK 109.5 . . ?
P005 C01L H01S 107.6 . . ?
P005 C01L H01T 107.6 . . ?
H01S C01L H01T 107.0 . . ?
C01M C01L P005 118.9(3) . . ?
C01M C01L H01S 107.6 . . ?
C01M C01L H01T 107.6 . . ?
C01L C01M H01U 109.5 . . ?
C01L C01M H01V 109.5 . . ?
C01L C01M H01W 109.5 . . ?
H01U C01M H01V 109.5 . . ?
H01U C01M H01W 109.5 . . ?
H01V C01M H01W 109.5 . . ?
O008 C01N Fe02 178.3(3) . . ?
C011 C01O H12 109.5 . . ?
C011 C01O HL 109.5 . . ?
C011 C01O HM 109.5 . . ?
H12 C01O HL 109.5 . . ?
H12 C01O HM 109.5 . . ?
HL C01O HM 109.5 . . ?
N00B C01P Fe02 124.4(2) . . ?
N00B C01P N00G 102.2(3) . . ?
N00G C01P Fe02 133.3(2) . . ?
C01A C01Q H01X 109.0 . . ?
C01A C01Q H01Y 109.0 . . ?
H01X C01Q H01Y 107.8 . . ?
C01R C01Q C01A 112.7(3) . . ?
C01R C01Q H01X 109.0 . . ?
C01R C01Q H01Y 109.0 . . ?
C01Q C01R H01Z 108.8 . . ?
C01Q C01R HN 108.8 . . ?
C01Q C01R C01S 113.8(3) . . ?
H01Z C01R HN 107.7 . . ?
C01S C01R H01Z 108.8 . . ?
C01S C01R HN 108.8 . . ?
C01R C01S H01 109.5 . . ?
C01R C01S HO 109.5 . . ?
C01R C01S HP 109.5 . . ?
H01 C01S HO 109.5 . . ?
H01 C01S HP 109.5 . . ?
HO C01S HP 109.5 . . ?
C00Z C01T H1 109.5 . . ?
C00Z C01T HQ 109.5 . . ?
C00Z C01T HR 109.5 . . ?
H1 C01T HQ 109.5 . . ?
H1 C01T HR 109.5 . . ?
HQ C01T HR 109.5 . . ?
C01D C01U H13 109.5 . . ?
C01D C01U HS 109.5 . . ?
C01D C01U HT 109.5 . . ?
H13 C01U HS 109.5 . . ?
H13 C01U HT 109.5 . . ?
HS C01U HT 109.5 . . ?
C01K C01V H14 109.5 . . ?
C01K C01V HU 109.5 . . ?
C01K C01V HV 109.5 . . ?
H14 C01V HU 109.5 . . ?
H14 C01V HV 109.5 . . ?
HU C01V HV 109.5 . . ?
C01H C01W H15 109.5 . . ?
C01H C01W HW 109.5 . . ?
C01H C01W HX 109.5 . . ?
H15 C01W HW 109.5 . . ?
H15 C01W HX 109.5 . . ?
HW C01W HX 109.5 . . ?

loop_
_geom_bond_atom_site_label_1
_geom_bond_atom_site_label_2
_geom_bond_distance
_geom_bond_site_symmetry_2
_geom_bond_publ_flag
Fe01 P003 2.1695(9) . ?
Fe01 P005 2.1814(10) . ?
Fe01 C00J 1.934(3) . ?
Fe01 C00L 1.933(4) . ?
Fe01 C00S 1.738(4) . ?
Fe02 P004 2.1786(10) . ?
Fe02 P006 2.1884(10) . ?
Fe02 C00H 1.950(3) . ?
Fe02 C01N 1.730(4) . ?
Fe02 C01P 1.936(3) . ?
P003 C00M 1.850(3) . ?
P003 C00Y 1.870(4) . ?
P003 C012 1.854(4) . ?
P004 C00K 1.863(4) . ?
P004 C011 1.865(4) . ?
P004 C015 1.856(3) . ?
P005 C00P 1.867(3) . ?
P005 C019 1.850(4) . ?
P005 C01L 1.859(4) . ?
P006 C00W 1.861(4) . ?
P006 C01B 1.849(4) . ?
P006 C01H 1.859(4) . ?
O007 C00S 1.199(4) . ?
O008 C01N 1.199(4) . ?
N009 C00H 1.384(4) . ?
N009 C00I 1.392(5) . ?
N009 C00U 1.455(4) . ?
N00A C00H 1.371(4) . ?
N00A C00Q 1.381(4) . ?
N00A C01C 1.441(4) . ?
N00B C00V 1.382(4) . ?
N00B C01C 1.456(4) . ?
N00B C01P 1.372(4) . ?
N00C C00J 1.376(4) . ?
N00C C00X 1.459(4) . ?
N00C C01E 1.385(4) . ?
N00D C00L 1.380(5) . ?
N00D C00O 1.444(5) . ?
N00D C013 1.383(5) . ?
N00E C00J 1.375(4) . ?
N00E C00O 1.444(4) . ?
N00E C00R 1.381(5) . ?
N00F C00L 1.387(4) . ?
N00F C018 1.393(5) . ?
N00F C01A 1.453(5) . ?
N00G C00N 1.453(4) . ?
N00G C016 1.394(4) . ?
N00G C01P 1.382(4) . ?
C00I H00M 0.9300 . ?
C00I C00Q 1.340(5) . ?
C00K H00N 0.9700 . ?
C00K H00O 0.9700 . ?
C00K C00T 1.521(5) . ?
C00M H00A 0.9700 . ?
C00M H00B 0.9700 . ?
C00M C00P 1.521(5) . ?
C00N H00P 0.9700 . ?
C00N H00Q 0.9700 . ?
C00N C017 1.523(5) . ?
C00O H00C 0.9700 . ?
C00O H00D 0.9700 . ?
C00P H00E 0.9700 . ?
C00P H00F 0.9700 . ?
C00Q H00S 0.9300 . ?
C00R H00R 0.9300 . ?
C00R C01E 1.346(5) . ?
C00T H00T 0.9600 . ?
C00T H00U 0.9600 . ?
C00T H00V 0.9600 . ?
C00U H00W 0.9700 . ?
C00U H00X 0.9700 . ?
C00U C014 1.521(5) . ?
C00V H00Y 0.9300 . ?
C00V C016 1.349(5) . ?
C00W H00Z 0.9700 . ?
C00W H 0.9700 . ?
C00W C015 1.527(5) . ?
C00X H00G 0.9700 . ?
C00X H00H 0.9700 . ?
C00X C010 1.514(5) . ?
C00Y H00I 0.9700 . ?
C00Y H00J 0.9700 . ?
C00Y C01I 1.518(5) . ?
C00Z H00K 0.9700 . ?
C00Z H00L 0.9700 . ?
C00Z C010 1.531(5) . ?
C00Z C01T 1.517(5) . ?
C010 H01A 0.9700 . ?
C010 H01B 0.9700 . ?
C011 H2 0.9700 . ?
C011 HA 0.9700 . ?
C011 C01O 1.523(5) . ?
C012 H01C 0.9700 . ?
C012 H01D 0.9700 . ?
C012 C01G 1.541(5) . ?
C013 H013 0.9300 . ?
C013 C018 1.339(6) . ?
C014 H3 0.9700 . ?
C014 HB 0.9700 . ?
C014 C01K 1.523(5) . ?
C015 H4 0.9700 . ?
C015 HC 0.9700 . ?
C016 H016 0.9300 . ?
C017 H5 0.9700 . ?
C017 HD 0.9700 . ?
C017 C01D 1.516(5) . ?
C018 H018 0.9300 . ?
C019 H01E 0.9700 . ?
C019 H01F 0.9700 . ?
C019 C01F 1.525(5) . ?
C01A H01G 0.9700 . ?
C01A H01H 0.9700 . ?
C01A C01Q 1.522(5) . ?
C01B H6 0.9700 . ?
C01B HE 0.9700 . ?
C01B C01J 1.523(5) . ?
C01C H7 0.9700 . ?
C01C HF 0.9700 . ?
C01D H8 0.9700 . ?
C01D HG 0.9700 . ?
C01D C01U 1.514(5) . ?
C01E H01I 0.9300 . ?
C01F H01J 0.9600 . ?
C01F H01K 0.9600 . ?
C01F H01L 0.9600 . ?
C01G H01M 0.9600 . ?
C01G H01N 0.9600 . ?
C01G H01O 0.9600 . ?
C01H H9 0.9700 . ?
C01H HH 0.9700 . ?
C01H C01W 1.514(6) . ?
C01I H01P 0.9600 . ?
C01I H01Q 0.9600 . ?
C01I H01R 0.9600 . ?
C01J H10 0.9600 . ?
C01J HI 0.9600 . ?
C01J HJ 0.9600 . ?
C01K H11 0.9700 . ?
C01K HK 0.9700 . ?
C01K C01V 1.531(5) . ?
C01L H01S 0.9700 . ?
C01L H01T 0.9700 . ?
C01L C01M 1.528(5) . ?
C01M H01U 0.9600 . ?
C01M H01V 0.9600 . ?
C01M H01W 0.9600 . ?
C01O H12 0.9600 . ?
C01O HL 0.9600 . ?
C01O HM 0.9600 . ?
C01Q H01X 0.9700 . ?
C01Q H01Y 0.9700 . ?
C01Q C01R 1.513(5) . ?
C01R H01Z 0.9700 . ?
C01R HN 0.9700 . ?
C01R C01S 1.521(5) . ?
C01S H01 0.9600 . ?
C01S HO 0.9600 . ?
C01S HP 0.9600 . ?
C01T H1 0.9600 . ?
C01T HQ 0.9600 . ?
C01T HR 0.9600 . ?
C01U H13 0.9600 . ?
C01U HS 0.9600 . ?
C01U HT 0.9600 . ?
C01V H14 0.9600 . ?
C01V HU 0.9600 . ?
C01V HV 0.9600 . ?
C01W H15 0.9600 . ?
C01W HW 0.9600 . ?
C01W HX 0.9600 . ?

loop_
_geom_torsion_atom_site_label_1
_geom_torsion_atom_site_label_2
_geom_torsion_atom_site_label_3
_geom_torsion_atom_site_label_4
_geom_torsion
_geom_torsion_site_symmetry_1
_geom_torsion_site_symmetry_2
_geom_torsion_site_symmetry_3
_geom_torsion_site_symmetry_4
_geom_torsion_publ_flag
Fe01 P003 C00M C00P 35.6(3) . . . . ?
Fe01 P003 C00Y C01I -41.5(3) . . . . ?
Fe01 P003 C012 C01G -173.8(2) . . . . ?
Fe01 P005 C00P C00M 22.6(3) . . . . ?
Fe01 P005 C019 C01F -57.5(3) . . . . ?
Fe01 P005 C01L C01M 177.3(2) . . . . ?
Fe02 P004 C00K C00T -53.0(3) . . . . ?
Fe02 P004 C011 C01O 75.9(3) . . . . ?
Fe02 P004 C015 C00W -26.5(3) . . . . ?
Fe02 P006 C00W C015 -31.2(3) . . . . ?
Fe02 P006 C01B C01J -50.8(3) . . . . ?
Fe02 P006 C01H C01W 60.9(3) . . . . ?
P003 C00M C00P P005 -34.7(3) . . . . ?
P006 C00W C015 P004 34.5(3) . . . . ?
N009 C00I C00Q N00A -0.4(4) . . . . ?
N009 C00U C014 C01K 171.2(3) . . . . ?
N00B C00V C016 N00G 0.4(4) . . . . ?
N00C C00X C010 C00Z -171.4(3) . . . . ?
N00D C013 C018 N00F -0.1(4) . . . . ?
N00E C00R C01E N00C 0.2(4) . . . . ?
N00F C01A C01Q C01R 174.8(3) . . . . ?
N00G C00N C017 C01D -175.4(3) . . . . ?
C00H N009 C00I C00Q -0.6(4) . . . . ?
C00H N009 C00U C014 -83.9(4) . . . . ?
C00H N00A C00Q C00I 1.2(4) . . . . ?
C00H N00A C01C N00B 54.0(4) . . . . ?
C00I N009 C00H Fe02 -172.0(3) . . . . ?
C00I N009 C00H N00A 1.2(3) . . . . ?
C00I N009 C00U C014 80.9(4) . . . . ?
C00J N00C C00X C010 88.6(4) . . . . ?
C00J N00C C01E C00R 0.1(4) . . . . ?
C00J N00E C00O N00D -51.7(4) . . . . ?
C00J N00E C00R C01E -0.4(4) . . . . ?
C00K P004 C011 C01O -152.4(3) . . . . ?
C00K P004 C015 C00W -156.2(3) . . . . ?
C00L N00D C00O N00E 51.6(4) . . . . ?
C00L N00D C013 C018 0.9(4) . . . . ?
C00L N00F C018 C013 -0.7(4) . . . . ?
C00L N00F C01A C01Q -89.4(4) . . . . ?
C00M P003 C00Y C01I 82.3(3) . . . . ?
C00M P003 C012 C01G 62.5(3) . . . . ?
C00N N00G C016 C00V 172.7(3) . . . . ?
C00N N00G C01P Fe02 7.8(5) . . . . ?
C00N N00G C01P N00B -172.7(3) . . . . ?
C00N C017 C01D C01U -176.2(3) . . . . ?
C00O N00D C00L Fe01 0.4(4) . . . . ?
C00O N00D C00L N00F -174.3(3) . . . . ?
C00O N00D C013 C018 173.3(3) . . . . ?
C00O N00E C00J Fe01 -1.1(4) . . . . ?
C00O N00E C00J N00C -178.0(3) . . . . ?
C00O N00E C00R C01E 177.9(3) . . . . ?
C00P P005 C019 C01F 67.8(3) . . . . ?
C00P P005 C01L C01M 55.2(3) . . . . ?
C00Q N00A C00H Fe02 172.4(2) . . . . ?
C00Q N00A C00H N009 -1.5(4) . . . . ?
C00Q N00A C01C N00B -121.0(3) . . . . ?
C00R N00E C00J Fe01 177.4(2) . . . . ?
C00R N00E C00J N00C 0.5(4) . . . . ?
C00R N00E C00O N00D 130.0(3) . . . . ?
C00U N009 C00H Fe02 -5.8(5) . . . . ?
C00U N009 C00H N00A 167.5(3) . . . . ?
C00U N009 C00I C00Q -167.0(3) . . . . ?
C00U C014 C01K C01V -170.3(3) . . . . ?
C00V N00B C01C N00A 125.4(3) . . . . ?
C00V N00B C01P Fe02 179.7(2) . . . . ?
C00V N00B C01P N00G 0.1(4) . . . . ?
C00W P006 C01B C01J 74.0(3) . . . . ?
C00W P006 C01H C01W -62.8(3) . . . . ?
C00X N00C C00J Fe01 7.1(5) . . . . ?
C00X N00C C00J N00E -176.5(3) . . . . ?
C00X N00C C01E C00R 176.2(3) . . . . ?
C00Y P003 C00M C00P -93.0(3) . . . . ?
C00Y P003 C012 C01G -41.5(3) . . . . ?
C011 P004 C00K C00T 174.8(3) . . . . ?
C011 P004 C015 C00W 106.4(3) . . . . ?
C012 P003 C00M C00P 165.7(3) . . . . ?
C012 P003 C00Y C01I -175.2(3) . . . . ?
C013 N00D C00L Fe01 173.5(2) . . . . ?
C013 N00D C00L N00F -1.2(4) . . . . ?
C013 N00D C00O N00E -120.5(4) . . . . ?
C015 P004 C00K C00T 71.3(3) . . . . ?
C015 P004 C011 C01O -51.8(3) . . . . ?
C016 N00G C00N C017 -74.8(4) . . . . ?
C016 N00G C01P Fe02 -179.4(3) . . . . ?
C016 N00G C01P N00B 0.1(3) . . . . ?
C018 N00F C00L Fe01 -173.0(3) . . . . ?
C018 N00F C00L N00D 1.1(4) . . . . ?
C018 N00F C01A C01Q 74.2(4) . . . . ?
C019 P005 C00P C00M -108.4(3) . . . . ?
C019 P005 C01L C01M -48.1(3) . . . . ?
C01A N00F C00L Fe01 -7.7(5) . . . . ?
C01A N00F C00L N00D 166.4(3) . . . . ?
C01A N00F C018 C013 -166.1(3) . . . . ?
C01A C01Q C01R C01S -179.0(4) . . . . ?
C01B P006 C00W C015 -164.4(3) . . . . ?
C01B P006 C01H C01W -163.6(3) . . . . ?
C01C N00A C00H Fe02 -3.2(4) . . . . ?
C01C N00A C00H N009 -177.2(3) . . . . ?
C01C N00A C00Q C00I 176.5(3) . . . . ?
C01C N00B C00V C016 -176.9(3) . . . . ?
C01C N00B C01P Fe02 -3.5(4) . . . . ?
C01C N00B C01P N00G 176.9(3) . . . . ?
C01E N00C C00J Fe01 -176.8(3) . . . . ?
C01E N00C C00J N00E -0.3(4) . . . . ?
C01E N00C C00X C010 -87.0(4) . . . . ?
C01H P006 C00W C015 97.3(3) . . . . ?
C01H P006 C01B C01J 177.3(3) . . . . ?
C01L P005 C00P C00M 149.1(3) . . . . ?
C01L P005 C019 C01F 169.5(3) . . . . ?
C01P N00B C00V C016 -0.3(4) . . . . ?
C01P N00B C01C N00A -51.0(4) . . . . ?
C01P N00G C00N C017 97.2(4) . . . . ?
C01P N00G C016 C00V -0.3(4) . . . . ?
C01T C00Z C010 C00X 171.8(3) . . . . ?

loop_
_twin_individual_id
_twin_individual_mass_fraction_refined
_oxdiff_twin_reflns_isolated
_oxdiff_twin_reflns_overlapped
_twin_individual_twin_lattice_type
_twin_individual_twin_matrix_11
_twin_individual_twin_matrix_12
_twin_individual_twin_matrix_13
_twin_individual_twin_matrix_21
_twin_individual_twin_matrix_22
_twin_individual_twin_matrix_23
_twin_individual_twin_matrix_31
_twin_individual_twin_matrix_32
_twin_individual_twin_matrix_33
1 0.8490(5) 33119 11951 ref 1.0000 0.0000 0.0000 0.0000 1.0000 0.0000 0.0000 0.0000 1.0000
2 0.1510(5) 33173 11951 nmt 0.9993 -0.0143 -0.0456 -0.0037 -0.9999 0.0003 -0.0004 0.0006 -1.0003
